data_4107145
loop_
_publ_author_name
'Jonathan P. Reeds'
'Brendan L. Yonke'
'Peter Y. Zavalij'
'Lawrence R. Sita'

_publ_section_title
;
 Carbon Monoxide-Induced N-N Bond Cleavage of Nitrous Oxide That Is
 Competitive with Oxygen Atom Transfer to Carbon Monoxide As Mediated by a
 Mo(II)/Mo(IV) Catalytic Cycle
;
_journal_name_full 'Journal of the American Chemical Society'
_journal_page_first 18602
_journal_page_last 18605
_journal_paper_doi 10.1021/ja208669s
_journal_volume 133
_journal_year 2011
_chemical_absolute_configuration ad
_chemical_formula_moiety 'C19 H32 Mo N4 O2'
_chemical_formula_sum 'C19 H32 Mo N4 O2'
_chemical_formula_weight 444.43
_chemical_name_systematic 'Cmpd 7'
_space_group_IT_number 9
_symmetry_cell_setting monoclinic
_symmetry_space_group_name_Hall 'C -2yc'
_symmetry_space_group_name_H-M 'C 1 c 1'
_atom_sites_solution_hydrogens geom
_atom_sites_solution_primary direct
_atom_sites_solution_secondary difmap
_audit_creation_method 'SHELXL-97 & ZCIF'
_cell_angle_alpha 90.00
_cell_angle_beta 90.5680(10)
_cell_angle_gamma 90.00
_cell_formula_units_Z 4
_cell_length_a 9.1178(4)
_cell_length_b 13.4299(6)
_cell_length_c 17.0872(8)
_cell_measurement_reflns_used 15331
_cell_measurement_temperature 100(2)
_cell_measurement_theta_max 31.0
_cell_measurement_theta_min 2.4
_cell_volume 2092.24(16)
_computing_cell_refinement Apex2
_computing_data_collection 'Apex2 (Bruker, 2005)'
_computing_data_reduction Apex2
_computing_molecular_graphics 'XSHEL (Bruker, 2004)'
_computing_publication_material SHELXL-97
_computing_structure_refinement 'SHELXL-97 (Sheldrick, 2008)'
_computing_structure_solution 'SHELXS-97 (Sheldrick, 2008)'
_diffrn_ambient_temperature 100(2)
_diffrn_detector 'CCD area detector'
_diffrn_detector_area_resol_mean 11.198
_diffrn_detector_type 'Bruker Smart Apex2, CCD'
_diffrn_measured_fraction_theta_full 0.999
_diffrn_measured_fraction_theta_max 0.999
_diffrn_measurement_details 610,610,610,941
_diffrn_measurement_device_type 'three-circle diffractometer'
_diffrn_measurement_method '\f and \w scans'
_diffrn_measurement_specimen_support 'MiTeGen loop'
_diffrn_orient_matrix_type standard
_diffrn_orient_matrix_UB_11 -0.1095281
_diffrn_orient_matrix_UB_12 -0.0044624
_diffrn_orient_matrix_UB_13 -0.0001336
_diffrn_orient_matrix_UB_21 -0.0019859
_diffrn_orient_matrix_UB_22 0.0125688
_diffrn_orient_matrix_UB_23 -0.0576637
_diffrn_orient_matrix_UB_31 0.0063875
_diffrn_orient_matrix_UB_32 -0.0732628
_diffrn_orient_matrix_UB_33 -0.0098896
_diffrn_radiation_monochromator graphite
_diffrn_radiation_source 'fine-focus sealed tube'
_diffrn_radiation_type MoK\a
_diffrn_radiation_wavelength 0.71073
_diffrn_reflns_av_R_equivalents 0.0153
_diffrn_reflns_av_sigmaI/netI 0.0165
_diffrn_reflns_limit_h_max 12
_diffrn_reflns_limit_h_min -12
_diffrn_reflns_limit_k_max 18
_diffrn_reflns_limit_k_min -18
_diffrn_reflns_limit_l_max 23
_diffrn_reflns_limit_l_min -24
_diffrn_reflns_number 15955
_diffrn_reflns_theta_full 29.99
_diffrn_reflns_theta_max 29.99
_diffrn_reflns_theta_min 2.38
_diffrn_source_current 30.00
_diffrn_source_voltage 50.00
_exptl_absorpt_coefficient_mu 0.647
_exptl_absorpt_correction_T_max 0.953
_exptl_absorpt_correction_T_min 0.868
_exptl_absorpt_correction_type multi-scan
_exptl_absorpt_process_details 'SADABS (Sheldrick, 1996)'
_exptl_crystal_colour yellow
_exptl_crystal_density_diffrn 1.411
_exptl_crystal_description plate
_exptl_crystal_F_000 928
_exptl_crystal_id
;
;
_exptl_crystal_size_max 0.31
_exptl_crystal_size_mid 0.27
_exptl_crystal_size_min 0.075
_refine_diff_density_max 0.891
_refine_diff_density_min -0.375
_refine_diff_density_rms 0.045
_refine_ls_abs_structure_details '(Flack, 1983)'
_refine_ls_abs_structure_Flack -0.013(15)
_refine_ls_extinction_method none
_refine_ls_goodness_of_fit_ref 1.000
_refine_ls_hydrogen_treatment refU
_refine_ls_matrix_type full
_refine_ls_number_parameters 256
_refine_ls_number_reflns 5959
_refine_ls_number_restraints 2
_refine_ls_restrained_S_all 1.000
_refine_ls_R_factor_all 0.0159
_refine_ls_R_factor_gt 0.0157
_refine_ls_shift/su_max 0.000
_refine_ls_shift/su_mean 0.000
_refine_ls_structure_factor_coef Fsqd
_refine_ls_weighting_details 'w=1/[\s^2^(Fo^2^)+(0.01P)^2^+2.385P], P=(max(Fo^2^,0)+2Fc^2^)/3'
_refine_ls_weighting_scheme calc
_refine_ls_wR_factor_gt 0.0374
_refine_ls_wR_factor_ref 0.0375
_reflns_Friedel_coverage 0.950
_reflns_number_gt 5912
_reflns_number_total 5959
_reflns_threshold_expression >2sigma(I)
_cod_data_source_file ja208669s_si_002.cif
_cod_data_source_block cmpd7
_cod_database_code 4107145

loop_
_symmetry_equiv_pos_as_xyz
'x, y, z'
'x, -y, z+1/2'
'x+1/2, y+1/2, z'
'x+1/2, -y+1/2, z+1/2'

loop_
_atom_site_label
_atom_site_type_symbol
_atom_site_fract_x
_atom_site_fract_y
_atom_site_fract_z
_atom_site_U_iso_or_equiv
_atom_site_adp_type
_atom_site_occupancy
_atom_site_symmetry_multiplicity
_atom_site_calc_flag
_atom_site_refinement_flags
Mo1 Mo 0.721534(9) 0.077720(6) 0.161841(8) 0.01091(2) Uani 1 1 d .
N1 N 0.70036(14) -0.01481(10) 0.06269(8) 0.0189(2) Uani 1 1 d .
C1 C 0.72086(15) -0.08306(10) 0.02111(8) 0.0158(2) Uani 1 1 d .
O1 O 0.73997(14) -0.15135(9) -0.02317(7) 0.0250(2) Uani 1 1 d .
N2 N 0.77892(13) -0.02771(9) 0.21748(8) 0.0158(2) Uani 1 1 d .
O2 O 0.79400(13) -0.09840(8) 0.26053(7) 0.0248(2) Uani 1 1 d .
N11 N 0.88895(13) 0.15495(10) 0.09566(7) 0.0144(2) Uani 1 1 d .
N12 N 0.88543(12) 0.16439(8) 0.22310(6) 0.0125(2) Uani 1 1 d .
C11 C 0.96469(16) 0.18108(10) 0.15928(9) 0.0132(2) Uani 1 1 d .
C12 C 1.11909(15) 0.22106(11) 0.15749(8) 0.0182(3) Uani 1 1 d .
H12A H 1.1459 0.2470 0.2093 0.035(3) Uiso 1 1 calc R
H12B H 1.1250 0.2747 0.1188 0.035(3) Uiso 1 1 calc R
H12C H 1.1867 0.1675 0.1433 0.035(3) Uiso 1 1 calc R
C13 C 0.94663(16) 0.16529(12) 0.01632(8) 0.0189(3) Uani 1 1 d .
H13 H 1.0175 0.2221 0.0164 0.012(4) Uiso 1 1 calc R
C14 C 0.82230(19) 0.19025(16) -0.04072(9) 0.0301(4) Uani 1 1 d .
H14A H 0.7509 0.1357 -0.0414 0.045(4) Uiso 1 1 calc R
H14B H 0.8621 0.1993 -0.0933 0.045(4) Uiso 1 1 calc R
H14C H 0.7740 0.2518 -0.0241 0.045(4) Uiso 1 1 calc R
C15 C 1.02844(18) 0.07201(13) -0.00911(10) 0.0262(3) Uani 1 1 d .
H15A H 1.0975 0.0519 0.0323 0.037(4) Uiso 1 1 calc R
H15B H 1.0824 0.0860 -0.0572 0.037(4) Uiso 1 1 calc R
H15C H 0.9580 0.0181 -0.0188 0.037(4) Uiso 1 1 calc R
C16 C 0.94861(16) 0.14691(11) 0.30211(8) 0.0161(2) Uani 1 1 d .
H16 H 0.8691 0.1156 0.3336 0.019 Uiso 1 1 calc R
C17 C 1.07620(19) 0.07262(12) 0.30237(10) 0.0227(3) Uani 1 1 d .
H17A H 1.0475 0.0128 0.2732 0.033(3) Uiso 1 1 calc R
H17B H 1.1010 0.0544 0.3564 0.033(3) Uiso 1 1 calc R
H17C H 1.1617 0.1032 0.2777 0.033(3) Uiso 1 1 calc R
C18 C 0.99161(17) 0.24309(12) 0.34519(9) 0.0221(3) Uani 1 1 d .
H18A H 1.0763 0.2734 0.3195 0.034(3) Uiso 1 1 calc R
H18B H 1.0170 0.2276 0.3997 0.034(3) Uiso 1 1 calc R
H18C H 0.9089 0.2897 0.3438 0.034(3) Uiso 1 1 calc R
C20 C 0.47341(14) 0.05114(10) 0.17583(8) 0.0143(2) Uani 1 1 d .
C21 C 0.52403(15) 0.09638(10) 0.24692(8) 0.0141(2) Uani 1 1 d .
C22 C 0.56764(15) 0.19548(11) 0.22850(9) 0.0135(3) Uani 1 1 d .
C23 C 0.54140(15) 0.21246(10) 0.14659(8) 0.0139(2) Uani 1 1 d .
C24 C 0.48138(14) 0.12478(10) 0.11433(8) 0.0141(2) Uani 1 1 d .
C25 C 0.40436(17) -0.04989(11) 0.16884(9) 0.0201(3) Uani 1 1 d .
H25A H 0.4453 -0.0939 0.2092 0.031(3) Uiso 1 1 calc R
H25B H 0.4245 -0.0776 0.1170 0.031(3) Uiso 1 1 calc R
H25C H 0.2981 -0.0441 0.1757 0.031(3) Uiso 1 1 calc R
C26 C 0.51920(17) 0.05009(12) 0.32709(9) 0.0200(3) Uani 1 1 d .
H26A H 0.5879 0.0849 0.3621 0.042(4) Uiso 1 1 calc R
H26B H 0.5469 -0.0203 0.3236 0.042(4) Uiso 1 1 calc R
H26C H 0.4197 0.0555 0.3478 0.042(4) Uiso 1 1 calc R
C27 C 0.61638(16) 0.27387(10) 0.28547(8) 0.0173(3) Uani 1 1 d .
H27A H 0.5344 0.3189 0.2962 0.029(3) Uiso 1 1 calc R
H27B H 0.6977 0.3119 0.2631 0.029(3) Uiso 1 1 calc R
H27C H 0.6490 0.2422 0.3343 0.029(3) Uiso 1 1 calc R
C28 C 0.56217(17) 0.31023(11) 0.10572(9) 0.0196(3) Uani 1 1 d .
H28A H 0.5254 0.3052 0.0518 0.036(3) Uiso 1 1 calc R
H28B H 0.6667 0.3271 0.1053 0.036(3) Uiso 1 1 calc R
H28C H 0.5080 0.3623 0.1334 0.036(3) Uiso 1 1 calc R
C29 C 0.42945(17) 0.11161(12) 0.03120(9) 0.0179(3) Uani 1 1 d .
H29A H 0.3481 0.1575 0.0205 0.037(4) Uiso 1 1 calc R
H29B H 0.3962 0.0429 0.0234 0.037(4) Uiso 1 1 calc R
H29C H 0.5102 0.1259 -0.0045 0.037(4) Uiso 1 1 calc R

loop_
_atom_site_aniso_label
_atom_site_aniso_U_11
_atom_site_aniso_U_22
_atom_site_aniso_U_33
_atom_site_aniso_U_23
_atom_site_aniso_U_13
_atom_site_aniso_U_12
Mo1 0.00896(4) 0.01175(4) 0.01202(4) -0.00087(5) 0.00014(3) -0.00040(5)
N1 0.0154(6) 0.0214(6) 0.0199(6) -0.0036(5) -0.0005(5) -0.0008(4)
C1 0.0139(6) 0.0191(6) 0.0145(6) 0.0022(5) 0.0004(5) -0.0018(5)
O1 0.0339(6) 0.0211(5) 0.0199(5) -0.0066(4) 0.0011(5) 0.0019(4)
N2 0.0135(5) 0.0139(5) 0.0201(6) -0.0016(4) -0.0021(5) -0.0002(4)
O2 0.0224(5) 0.0181(5) 0.0339(6) 0.0087(4) -0.0055(5) -0.0012(4)
N11 0.0127(5) 0.0184(6) 0.0123(5) -0.0002(5) 0.0011(4) -0.0019(5)
N12 0.0108(5) 0.0131(5) 0.0135(5) -0.0002(4) -0.0009(4) -0.0019(4)
C11 0.0112(5) 0.0116(6) 0.0168(6) -0.0005(4) 0.0005(5) 0.0004(4)
C12 0.0124(6) 0.0232(7) 0.0189(7) 0.0010(5) 0.0014(5) -0.0043(5)
C13 0.0166(6) 0.0273(7) 0.0128(6) 0.0004(5) 0.0025(5) -0.0034(5)
C14 0.0233(8) 0.0521(11) 0.0151(7) 0.0065(7) 0.0006(6) -0.0003(7)
C15 0.0195(8) 0.0336(9) 0.0255(8) -0.0086(6) 0.0082(6) -0.0041(6)
C16 0.0138(6) 0.0205(7) 0.0139(6) 0.0021(5) -0.0015(5) -0.0030(5)
C17 0.0192(7) 0.0222(7) 0.0267(8) 0.0064(6) -0.0056(6) 0.0003(5)
C18 0.0207(7) 0.0281(7) 0.0176(7) -0.0050(6) -0.0022(5) -0.0053(6)
C20 0.0096(5) 0.0153(6) 0.0179(6) 0.0007(5) 0.0008(5) -0.0020(4)
C21 0.0110(6) 0.0162(6) 0.0151(6) 0.0003(5) 0.0025(5) -0.0001(5)
C22 0.0104(6) 0.0131(6) 0.0170(6) -0.0018(5) 0.0020(5) 0.0009(5)
C23 0.0101(6) 0.0139(6) 0.0177(6) 0.0020(5) 0.0006(5) 0.0009(5)
C24 0.0096(5) 0.0170(6) 0.0158(6) 0.0009(5) 0.0002(4) 0.0006(5)
C25 0.0178(7) 0.0171(6) 0.0255(7) -0.0005(5) 0.0017(5) -0.0060(5)
C26 0.0208(7) 0.0226(7) 0.0168(6) 0.0034(5) 0.0028(5) -0.0015(5)
C27 0.0163(6) 0.0166(6) 0.0189(6) -0.0035(5) 0.0010(5) 0.0004(5)
C28 0.0211(7) 0.0162(6) 0.0214(7) 0.0041(5) 0.0002(5) -0.0007(5)
C29 0.0141(6) 0.0225(7) 0.0170(6) -0.0007(5) -0.0032(5) -0.0011(6)

loop_
_atom_type_symbol
_atom_type_description
_atom_type_scat_dispersion_real
_atom_type_scat_dispersion_imag
_atom_type_scat_source
C C 0.0033 0.0016 'International Tables Vol C Tables 4.2.6.8 and 6.1.1.4'
H H 0.0000 0.0000 'International Tables Vol C Tables 4.2.6.8 and 6.1.1.4'
N N 0.0061 0.0033 'International Tables Vol C Tables 4.2.6.8 and 6.1.1.4'
O O 0.0106 0.0060 'International Tables Vol C Tables 4.2.6.8 and 6.1.1.4'
Mo Mo -1.6832 0.6857 'International Tables Vol C Tables 4.2.6.8 and 6.1.1.4'

loop_
_geom_angle_atom_site_label_1
_geom_angle_atom_site_label_2
_geom_angle_atom_site_label_3
_geom_angle
N2 Mo1 N1 89.11(6)
N2 Mo1 N12 88.37(5)
N1 Mo1 N12 139.95(5)
N2 Mo1 N11 116.95(5)
N1 Mo1 N11 85.54(5)
N12 Mo1 N11 60.52(4)
N2 Mo1 C20 96.03(5)
N1 Mo1 C20 84.83(5)
N12 Mo1 C20 135.17(5)
N11 Mo1 C20 145.42(5)
N2 Mo1 C21 88.70(5)
N1 Mo1 C21 119.84(5)
N12 Mo1 C21 100.05(5)
N11 Mo1 C21 145.26(5)
C20 Mo1 C21 35.87(5)
N2 Mo1 C22 116.04(6)
N1 Mo1 C22 135.89(5)
N12 Mo1 C22 79.64(5)
N11 Mo1 C22 110.39(6)
C20 Mo1 C22 58.37(5)
C21 Mo1 C22 34.90(5)
N2 Mo1 C24 130.45(5)
N1 Mo1 C24 78.95(5)
N12 Mo1 C24 130.11(4)
N11 Mo1 C24 109.87(5)
C20 Mo1 C24 35.59(5)
C21 Mo1 C24 58.61(5)
C22 Mo1 C24 57.04(5)
N2 Mo1 C23 146.61(5)
N1 Mo1 C23 107.05(5)
N12 Mo1 C23 96.50(4)
N11 Mo1 C23 93.76(5)
C20 Mo1 C23 57.93(5)
C21 Mo1 C23 57.91(5)
C22 Mo1 C23 34.32(5)
C24 Mo1 C23 33.62(4)
C1 N1 Mo1 158.62(12)
N1 C1 O1 178.10(16)
O2 N2 Mo1 168.76(12)
C11 N11 C13 122.90(12)
C11 N11 Mo1 93.57(9)
C13 N11 Mo1 141.93(10)
C11 N12 C16 124.27(12)
C11 N12 Mo1 94.15(8)
C16 N12 Mo1 128.17(8)
N11 C11 N12 110.07(12)
N11 C11 C12 123.72(13)
N12 C11 C12 126.19(13)
C11 C12 H12A 109.5
C11 C12 H12B 109.5
H12A C12 H12B 109.5
C11 C12 H12C 109.5
H12A C12 H12C 109.5
H12B C12 H12C 109.5
N11 C13 C15 111.54(13)
N11 C13 C14 109.92(12)
C15 C13 C14 111.19(14)
N11 C13 H13 108.0
C15 C13 H13 108.0
C14 C13 H13 108.0
C13 C14 H14A 109.5
C13 C14 H14B 109.5
H14A C14 H14B 109.5
C13 C14 H14C 109.5
H14A C14 H14C 109.5
H14B C14 H14C 109.5
C13 C15 H15A 109.5
C13 C15 H15B 109.5
H15A C15 H15B 109.5
C13 C15 H15C 109.5
H15A C15 H15C 109.5
H15B C15 H15C 109.5
N12 C16 C17 113.21(12)
N12 C16 C18 113.49(12)
C17 C16 C18 110.86(12)
N12 C16 H16 106.2
C17 C16 H16 106.2
C18 C16 H16 106.2
C16 C17 H17A 109.5
C16 C17 H17B 109.5
H17A C17 H17B 109.5
C16 C17 H17C 109.5
H17A C17 H17C 109.5
H17B C17 H17C 109.5
C16 C18 H18A 109.5
C16 C18 H18B 109.5
H18A C18 H18B 109.5
C16 C18 H18C 109.5
H18A C18 H18C 109.5
H18B C18 H18C 109.5
C21 C20 C24 107.98(12)
C21 C20 C25 125.69(13)
C24 C20 C25 125.81(12)
C21 C20 Mo1 73.35(7)
C24 C20 Mo1 76.24(7)
C25 C20 Mo1 122.91(10)
C22 C21 C20 107.31(12)
C22 C21 C26 126.67(13)
C20 C21 C26 125.82(13)
C22 C21 Mo1 75.20(8)
C20 C21 Mo1 70.77(7)
C26 C21 Mo1 123.44(10)
C21 C22 C23 108.63(12)
C21 C22 C27 126.47(13)
C23 C22 C27 124.55(13)
C21 C22 Mo1 69.90(8)
C23 C22 Mo1 74.66(8)
C27 C22 Mo1 126.75(9)
C24 C23 C22 108.00(12)
C24 C23 C28 126.86(12)
C22 C23 C28 124.91(12)
C24 C23 Mo1 71.48(7)
C22 C23 Mo1 71.02(7)
C28 C23 Mo1 127.37(10)
C23 C24 C20 108.03(12)
C23 C24 C29 125.85(13)
C20 C24 C29 126.08(13)
C23 C24 Mo1 74.90(8)
C20 C24 Mo1 68.16(7)
C29 C24 Mo1 124.31(9)
C20 C25 H25A 109.5
C20 C25 H25B 109.5
H25A C25 H25B 109.5
C20 C25 H25C 109.5
H25A C25 H25C 109.5
H25B C25 H25C 109.5
C21 C26 H26A 109.5
C21 C26 H26B 109.5
H26A C26 H26B 109.5
C21 C26 H26C 109.5
H26A C26 H26C 109.5
H26B C26 H26C 109.5
C22 C27 H27A 109.5
C22 C27 H27B 109.5
H27A C27 H27B 109.5
C22 C27 H27C 109.5
H27A C27 H27C 109.5
H27B C27 H27C 109.5
C23 C28 H28A 109.5
C23 C28 H28B 109.5
H28A C28 H28B 109.5
C23 C28 H28C 109.5
H28A C28 H28C 109.5
H28B C28 H28C 109.5
C24 C29 H29A 109.5
C24 C29 H29B 109.5
H29A C29 H29B 109.5
C24 C29 H29C 109.5
H29A C29 H29C 109.5
H29B C29 H29C 109.5

loop_
_geom_bond_atom_site_label_1
_geom_bond_atom_site_label_2
_geom_bond_distance
Mo1 N2 1.7812(12)
Mo1 N1 2.1084(13)
Mo1 N12 2.1570(11)
Mo1 N11 2.1723(12)
Mo1 C20 2.3051(13)
Mo1 C21 2.3390(13)
Mo1 C22 2.4081(14)
Mo1 C24 2.4121(13)
Mo1 C23 2.4560(13)
N1 C1 1.1758(19)
C1 O1 1.2028(18)
N2 O2 1.2080(16)
N11 C11 1.3292(18)
N11 C13 1.4656(18)
N12 C11 1.3331(18)
N12 C16 1.4814(17)
C11 C12 1.5073(19)
C12 H12A 0.9800
C12 H12B 0.9800
C12 H12C 0.9800
C13 C15 1.523(2)
C13 C14 1.525(2)
C13 H13 1.0000
C14 H14A 0.9800
C14 H14B 0.9800
C14 H14C 0.9800
C15 H15A 0.9800
C15 H15B 0.9800
C15 H15C 0.9800
C16 C17 1.532(2)
C16 C18 1.536(2)
C16 H16 1.0000
C17 H17A 0.9800
C17 H17B 0.9800
C17 H17C 0.9800
C18 H18A 0.9800
C18 H18B 0.9800
C18 H18C 0.9800
C20 C21 1.4305(19)
C20 C24 1.4453(19)
C20 C25 1.5001(19)
C21 C22 1.4251(19)
C21 C26 1.505(2)
C22 C23 1.436(2)
C22 C27 1.498(2)
C23 C24 1.4087(19)
C23 C28 1.5000(19)
C24 C29 1.5032(19)
C25 H25A 0.9800
C25 H25B 0.9800
C25 H25C 0.9800
C26 H26A 0.9800
C26 H26B 0.9800
C26 H26C 0.9800
C27 H27A 0.9800
C27 H27B 0.9800
C27 H27C 0.9800
C28 H28A 0.9800
C28 H28B 0.9800
C28 H28C 0.9800
C29 H29A 0.9800
C29 H29B 0.9800
C29 H29C 0.9800

loop_
_geom_torsion_atom_site_label_1
_geom_torsion_atom_site_label_2
_geom_torsion_atom_site_label_3
_geom_torsion_atom_site_label_4
_geom_torsion
N2 Mo1 N1 C1 -25.0(3)
N12 Mo1 N1 C1 61.4(4)
N11 Mo1 N1 C1 92.1(3)
C20 Mo1 N1 C1 -121.2(3)
C21 Mo1 N1 C1 -113.0(3)
C22 Mo1 N1 C1 -153.0(3)
C24 Mo1 N1 C1 -156.6(3)
C23 Mo1 N1 C1 -175.3(3)
N1 Mo1 N2 O2 -105.0(6)
N12 Mo1 N2 O2 115.0(6)
N11 Mo1 N2 O2 170.5(6)
C20 Mo1 N2 O2 -20.3(6)
C21 Mo1 N2 O2 14.9(6)
C22 Mo1 N2 O2 37.4(6)
C24 Mo1 N2 O2 -30.3(6)
C23 Mo1 N2 O2 15.7(6)
N2 Mo1 N11 C11 -63.11(10)
N1 Mo1 N11 C11 -149.84(9)
N12 Mo1 N11 C11 7.98(8)
C20 Mo1 N11 C11 135.96(10)
C21 Mo1 N11 C11 70.39(12)
C22 Mo1 N11 C11 72.49(10)
C24 Mo1 N11 C11 133.61(9)
C23 Mo1 N11 C11 103.33(9)
N2 Mo1 N11 C13 101.13(17)
N1 Mo1 N11 C13 14.40(17)
N12 Mo1 N11 C13 172.22(19)
C20 Mo1 N11 C13 -59.8(2)
C21 Mo1 N11 C13 -125.37(16)
C22 Mo1 N11 C13 -123.28(16)
C24 Mo1 N11 C13 -62.15(18)
C23 Mo1 N11 C13 -92.43(17)
N2 Mo1 N12 C11 114.51(9)
N1 Mo1 N12 C11 27.84(12)
N11 Mo1 N12 C11 -7.96(8)
C20 Mo1 N12 C11 -148.58(8)
C21 Mo1 N12 C11 -157.10(8)
C22 Mo1 N12 C11 -128.64(9)
C24 Mo1 N12 C11 -99.94(9)
C23 Mo1 N12 C11 -98.62(9)
N2 Mo1 N12 C16 -26.31(12)
N1 Mo1 N12 C16 -112.99(12)
N11 Mo1 N12 C16 -148.79(13)
C20 Mo1 N12 C16 70.60(13)
C21 Mo1 N12 C16 62.08(12)
C22 Mo1 N12 C16 90.54(12)
C24 Mo1 N12 C16 119.24(12)
C23 Mo1 N12 C16 120.56(12)
C13 N11 C11 N12 179.49(13)
Mo1 N11 C11 N12 -12.02(12)
C13 N11 C11 C12 -2.0(2)
Mo1 N11 C11 C12 166.54(12)
C16 N12 C11 N11 155.17(13)
Mo1 N12 C11 N11 12.12(12)
C16 N12 C11 C12 -23.3(2)
Mo1 N12 C11 C12 -166.40(12)
C11 N11 C13 C15 89.93(17)
Mo1 N11 C13 C15 -71.2(2)
C11 N11 C13 C14 -146.26(15)
Mo1 N11 C13 C14 52.6(2)
C11 N12 C16 C17 -45.98(18)
Mo1 N12 C16 C17 84.34(14)
C11 N12 C16 C18 81.53(17)
Mo1 N12 C16 C18 -148.16(10)
N2 Mo1 C20 C21 79.34(9)
N1 Mo1 C20 C21 167.90(9)
N12 Mo1 C20 C21 -14.42(11)
N11 Mo1 C20 C21 -117.69(10)
C22 Mo1 C20 C21 -37.62(8)
C24 Mo1 C20 C21 -113.89(11)
C23 Mo1 C20 C21 -78.27(8)
N2 Mo1 C20 C24 -166.77(8)
N1 Mo1 C20 C24 -78.22(8)
N12 Mo1 C20 C24 99.47(9)
N11 Mo1 C20 C24 -3.80(13)
C21 Mo1 C20 C24 113.89(11)
C22 Mo1 C20 C24 76.26(8)
C23 Mo1 C20 C24 35.62(7)
N2 Mo1 C20 C25 -42.78(12)
N1 Mo1 C20 C25 45.77(12)
N12 Mo1 C20 C25 -136.54(11)
N11 Mo1 C20 C25 120.19(12)
C21 Mo1 C20 C25 -122.12(15)
C22 Mo1 C20 C25 -159.75(13)
C24 Mo1 C20 C25 123.99(15)
C23 Mo1 C20 C25 159.61(13)
C24 C20 C21 C22 -2.10(15)
C25 C20 C21 C22 -174.16(13)
Mo1 C20 C21 C22 66.92(9)
C24 C20 C21 C26 173.07(13)
C25 C20 C21 C26 1.0(2)
Mo1 C20 C21 C26 -117.90(14)
C24 C20 C21 Mo1 -69.02(9)
C25 C20 C21 Mo1 118.92(14)
N2 Mo1 C21 C22 143.13(9)
N1 Mo1 C21 C22 -128.64(8)
N12 Mo1 C21 C22 55.02(9)
N11 Mo1 C21 C22 3.43(12)
C20 Mo1 C21 C22 -114.71(12)
C24 Mo1 C21 C22 -76.14(9)
C23 Mo1 C21 C22 -36.39(8)
N2 Mo1 C21 C20 -102.16(8)
N1 Mo1 C21 C20 -13.93(10)
N12 Mo1 C21 C20 169.73(8)
N11 Mo1 C21 C20 118.14(9)
C22 Mo1 C21 C20 114.71(12)
C24 Mo1 C21 C20 38.57(8)
C23 Mo1 C21 C20 78.32(8)
N2 Mo1 C21 C26 18.67(12)
N1 Mo1 C21 C26 106.90(12)
N12 Mo1 C21 C26 -69.44(12)
N11 Mo1 C21 C26 -121.03(12)
C20 Mo1 C21 C26 120.83(15)
C22 Mo1 C21 C26 -124.46(15)
C24 Mo1 C21 C26 159.39(13)
C23 Mo1 C21 C26 -160.85(13)
C20 C21 C22 C23 1.17(15)
C26 C21 C22 C23 -173.95(13)
Mo1 C21 C22 C23 65.13(10)
C20 C21 C22 C27 174.60(13)
C26 C21 C22 C27 -0.5(2)
Mo1 C21 C22 C27 -121.45(14)
C20 C21 C22 Mo1 -63.96(9)
C26 C21 C22 Mo1 120.92(14)
N2 Mo1 C22 C21 -41.88(10)
N1 Mo1 C22 C21 76.75(11)
N12 Mo1 C22 C21 -124.90(9)
N11 Mo1 C22 C21 -177.91(7)
C20 Mo1 C22 C21 38.70(8)
C24 Mo1 C22 C21 81.06(9)
C23 Mo1 C22 C21 116.94(12)
N2 Mo1 C22 C23 -158.82(8)
N1 Mo1 C22 C23 -40.19(11)
N12 Mo1 C22 C23 118.16(8)
N11 Mo1 C22 C23 65.14(9)
C20 Mo1 C22 C23 -78.25(9)
C21 Mo1 C22 C23 -116.94(12)
C24 Mo1 C22 C23 -35.88(8)
N2 Mo1 C22 C27 79.23(13)
N1 Mo1 C22 C27 -162.13(11)
N12 Mo1 C22 C27 -3.79(12)
N11 Mo1 C22 C27 -56.80(14)
C20 Mo1 C22 C27 159.81(14)
C21 Mo1 C22 C27 121.11(16)
C24 Mo1 C22 C27 -157.83(14)
C23 Mo1 C22 C27 -121.95(16)
C21 C22 C23 C24 0.23(15)
C27 C22 C23 C24 -173.35(13)
Mo1 C22 C23 C24 62.29(9)
C21 C22 C23 C28 175.08(13)
C27 C22 C23 C28 1.5(2)
Mo1 C22 C23 C28 -122.86(14)
C21 C22 C23 Mo1 -62.06(10)
C27 C22 C23 Mo1 124.36(14)
N2 Mo1 C23 C24 -81.24(12)
N1 Mo1 C23 C24 34.60(9)
N12 Mo1 C23 C24 -178.18(8)
N11 Mo1 C23 C24 121.09(8)
C20 Mo1 C23 C24 -37.74(8)
C21 Mo1 C23 C24 -80.37(9)
C22 Mo1 C23 C24 -117.38(12)
N2 Mo1 C23 C22 36.14(13)
N1 Mo1 C23 C22 151.98(8)
N12 Mo1 C23 C22 -60.80(8)
N11 Mo1 C23 C22 -121.53(9)
C20 Mo1 C23 C22 79.64(9)
C21 Mo1 C23 C22 37.01(8)
C24 Mo1 C23 C22 117.38(12)
N2 Mo1 C23 C28 156.07(12)
N1 Mo1 C23 C28 -88.10(12)
N12 Mo1 C23 C28 59.12(12)
N11 Mo1 C23 C28 -1.61(12)
C20 Mo1 C23 C28 -160.44(14)
C21 Mo1 C23 C28 156.94(14)
C22 Mo1 C23 C28 119.92(15)
C24 Mo1 C23 C28 -122.70(16)
C22 C23 C24 C20 -1.53(15)
C28 C23 C24 C20 -176.25(13)
Mo1 C23 C24 C20 60.46(9)
C22 C23 C24 C29 176.32(13)
C28 C23 C24 C29 1.6(2)
Mo1 C23 C24 C29 -121.68(14)
C22 C23 C24 Mo1 -61.99(9)
C28 C23 C24 Mo1 123.29(14)
C21 C20 C24 C23 2.27(15)
C25 C20 C24 C23 174.31(13)
Mo1 C20 C24 C23 -64.81(9)
C21 C20 C24 C29 -175.58(13)
C25 C20 C24 C29 -3.5(2)
Mo1 C20 C24 C29 117.34(13)
C21 C20 C24 Mo1 67.08(9)
C25 C20 C24 Mo1 -120.88(14)
N2 Mo1 C24 C23 134.38(9)
N1 Mo1 C24 C23 -146.42(9)
N12 Mo1 C24 C23 2.37(10)
N11 Mo1 C24 C23 -65.32(9)
C20 Mo1 C24 C23 116.97(11)
C21 Mo1 C24 C23 78.10(9)
C22 Mo1 C24 C23 36.64(8)
N2 Mo1 C24 C20 17.40(11)
N1 Mo1 C24 C20 96.61(9)
N12 Mo1 C24 C20 -114.60(8)
N11 Mo1 C24 C20 177.71(8)
C21 Mo1 C24 C20 -38.88(8)
C22 Mo1 C24 C20 -80.34(9)
C23 Mo1 C24 C20 -116.97(11)
N2 Mo1 C24 C29 -102.24(13)
N1 Mo1 C24 C29 -23.04(12)
N12 Mo1 C24 C29 125.75(11)
N11 Mo1 C24 C29 58.06(13)
C20 Mo1 C24 C29 -119.65(15)
C21 Mo1 C24 C29 -158.52(14)
C22 Mo1 C24 C29 160.02(14)
C23 Mo1 C24 C29 123.38(15)
